data_2021100
loop_
_publ_author_name
'Baranets, Sviatoslav'
'He, Hua'
'Bobev, Svilen'

_publ_section_title
;
 Niobium-bearing arsenides and germanides from elemental mixtures not
 involving niobium: a new twist to an old problem in solid-state synthesis
;
_journal_coeditor_code LY3065
_journal_issue 5
_journal_name_full 'Acta Crystallographica Section C'
_journal_page_first 623
_journal_page_last 627
_journal_paper_doi 10.1107/S2053229618005739
_journal_volume 74
_journal_year 2018
_chemical_formula_iupac 'Nb~0.92(1)~ Ni As'
_chemical_formula_sum 'As Nb0.92 Ni'
_chemical_formula_weight 219.11
_chemical_name_systematic
;
Niobium nickel arsenide
;
_space_group_crystal_system orthorhombic
_space_group_IT_number 62
_space_group_name_Hall '-P 2ac 2n'
_space_group_name_H-M_alt 'P n m a'
_symmetry_space_group_name_Hall '-P 2ac 2n'
_symmetry_space_group_name_H-M 'P n m a'
_audit_creation_method SHELXL-2018/1
_cell_angle_alpha 90
_cell_angle_beta 90
_cell_angle_gamma 90
_cell_formula_units_Z 4
_cell_length_a 6.2115(19)
_cell_length_b 3.7150(11)
_cell_length_c 7.172(2)
_cell_measurement_reflns_used 853
_cell_measurement_temperature 200(2)
_cell_measurement_theta_max 27.91
_cell_measurement_theta_min 6.57
_cell_volume 165.50(8)
_computing_cell_refinement
;
SAINT (Bruker, 2007)
;
_computing_data_collection
;
APEX2 (Bruker, 2007)
;
_computing_data_reduction
;
SAINT (Bruker, 2007)
;
_computing_molecular_graphics
;
CrystalMaker (Palmer, 2014)
;
_computing_publication_material
;
publCIF (Westrip, 2010)
;
_computing_structure_refinement
;
SHELXL2018 (Sheldrick, 2015b)
;
_computing_structure_solution
;
SHELXT (Sheldrick, 2015a)
;
_diffrn_ambient_temperature 200(2)
_diffrn_measured_fraction_theta_full 1.000
_diffrn_measured_fraction_theta_max 1.000
_diffrn_measurement_device_type 'Bruker SMART APEXII DUO CCD'
_diffrn_measurement_method 'phi and omega scans'
_diffrn_radiation_type MoK\a
_diffrn_radiation_wavelength 0.71073
_diffrn_reflns_av_R_equivalents 0.0965
_diffrn_reflns_limit_h_max 8
_diffrn_reflns_limit_h_min -8
_diffrn_reflns_limit_k_max 4
_diffrn_reflns_limit_k_min -4
_diffrn_reflns_limit_l_max 9
_diffrn_reflns_limit_l_min -9
_diffrn_reflns_number 2044
_diffrn_reflns_theta_full 25.242
_diffrn_reflns_theta_max 28.192
_diffrn_reflns_theta_min 4.341
_exptl_absorpt_coefficient_mu 36.983
_exptl_absorpt_correction_T_max 0.40
_exptl_absorpt_correction_T_min 0.25
_exptl_absorpt_correction_type multi-scan
_exptl_absorpt_process_details
;
(SADABS; Sheldrick, 2003)
;
_exptl_crystal_colour black
_exptl_crystal_density_diffrn 8.794
_exptl_crystal_description irregular
_exptl_crystal_F_000 395
_exptl_crystal_size_max 0.040
_exptl_crystal_size_mid 0.025
_exptl_crystal_size_min 0.025
_refine_diff_density_max 1.072
_refine_diff_density_min -1.424
_refine_ls_extinction_coef 0.0175(15)
_refine_ls_extinction_expression Fc^*^=kFc[1+0.001xFc^2^\l^3^/sin(2\q)]^-1/4^
_refine_ls_extinction_method
;
SHELXL2018 (Sheldrick, 2015b)
;
_refine_ls_goodness_of_fit_ref 0.900
_refine_ls_hydrogen_treatment undef
_refine_ls_matrix_type full
_refine_ls_number_parameters 21
_refine_ls_number_reflns 238
_refine_ls_number_restraints 0
_refine_ls_restrained_S_all 0.900
_refine_ls_R_factor_all 0.0225
_refine_ls_R_factor_gt 0.0194
_refine_ls_shift/su_max 0.000
_refine_ls_shift/su_mean 0.000
_refine_ls_structure_factor_coef Fsqd
_refine_ls_weighting_details 'w=1/[\s^2^(Fo^2^)] where P=(Fo^2^+2Fc^2^)/3'
_refine_ls_weighting_scheme calc
_refine_ls_wR_factor_gt 0.0369
_refine_ls_wR_factor_ref 0.0378
_reflns_number_gt 210
_reflns_number_total 238
_reflns_threshold_expression 'I > 2\s(I)'
_cod_data_source_file ly3065sup1.cif
_cod_data_source_block 1
_cod_original_cell_volume 165.50(9)
_cod_database_code 2021100
_shelx_space_group_comment
;
The symmetry employed for this shelxl refinement is uniquely defined
by the following loop, which should always be used as a source of
symmetry information in preference to the above space-group names.
They are only intended as comments.
;
_shelx_estimated_absorpt_t_min 0.319
_shelx_estimated_absorpt_t_max 0.458

loop_
_space_group_symop_operation_xyz
'x, y, z'
'-x+1/2, -y, z+1/2'
'-x, y+1/2, -z'
'x+1/2, -y+1/2, -z+1/2'
'-x, -y, -z'
'x-1/2, y, -z-1/2'
'x, -y-1/2, z'
'-x-1/2, y-1/2, z-1/2'

loop_
_atom_site_type_symbol
_atom_site_label
_atom_site_fract_x
_atom_site_fract_y
_atom_site_fract_z
_atom_site_U_iso_or_equiv
_atom_site_adp_type
_atom_site_calc_flag
_atom_site_occupancy
Nb Nb 0.02495(8) 0.250000 0.66875(9) 0.0082(2) Uani d 0.916(3)
Ni Ni 0.14729(12) 0.250000 0.06403(10) 0.0082(2) Uani d 1
As As 0.27103(9) 0.250000 0.37569(8) 0.0092(2) Uani d 1

loop_
_atom_site_aniso_label
_atom_site_aniso_U_11
_atom_site_aniso_U_22
_atom_site_aniso_U_33
_atom_site_aniso_U_12
_atom_site_aniso_U_13
_atom_site_aniso_U_23
Nb 0.0084(3) 0.0086(3) 0.0077(3) 0.000 0.0006(2) 0.000
Ni 0.0099(4) 0.0078(4) 0.0068(4) 0.000 0.0007(3) 0.000
As 0.0116(3) 0.0075(3) 0.0085(3) 0.000 -0.0012(2) 0.000

loop_
_atom_type_symbol
_atom_type_description
_atom_type_scat_dispersion_real
_atom_type_scat_dispersion_imag
_atom_type_scat_source
Ni Ni 0.3393 1.1124 'International Tables Vol C Tables 4.2.6.8 and 6.1.1.4'
As As 0.0499 2.0058 'International Tables Vol C Tables 4.2.6.8 and 6.1.1.4'
Nb Nb -2.0727 0.6215 'International Tables Vol C Tables 4.2.6.8 and 6.1.1.4'

loop_
_geom_angle_atom_site_label_1
_geom_angle_atom_site_label_2
_geom_angle_atom_site_label_3
_geom_angle_site_symmetry_1
_geom_angle_site_symmetry_3
_geom_angle
As Nb As . 5_556 108.23(3)
As Nb As . 5_566 108.23(3)
As Nb As 5_556 5_566 89.74(3)
As Nb As . 2_565 99.72(2)
As Nb As 5_556 2_565 151.83(3)
As Nb As 5_566 2_565 84.76(2)
As Nb As . 2 99.72(2)
As Nb As 5_556 2 84.76(2)
As Nb As 5_566 2 151.83(3)
As Nb As 2_565 2 87.17(3)
As Nb Ni . 2_565 50.813(18)
As Nb Ni 5_556 2_565 157.62(3)
As Nb Ni 5_566 2_565 90.41(3)
As Nb Ni 2_565 2_565 50.30(2)
As Nb Ni 2 2_565 104.95(3)
As Nb Ni . 2 50.813(19)
As Nb Ni 5_556 2 90.41(3)
As Nb Ni 5_566 2 157.62(3)
As Nb Ni 2_565 2 104.95(3)
As Nb Ni 2 2 50.30(2)
Ni Nb Ni 2_565 2 81.13(3)
As Nb Ni . 5_566 139.278(17)
As Nb Ni 5_556 5_566 106.06(3)
As Nb Ni 5_566 5_566 50.59(2)
As Nb Ni 2_565 5_566 50.39(2)
As Nb Ni 2 5_566 104.67(3)
Ni Nb Ni 2_565 5_566 91.17(2)
Ni Nb Ni 2 5_566 149.38(3)
As Nb Ni . 5_556 139.278(16)
As Nb Ni 5_556 5_556 50.59(2)
As Nb Ni 5_566 5_556 106.06(3)
As Nb Ni 2_565 5_556 104.67(3)
As Nb Ni 2 5_556 50.39(2)
Ni Nb Ni 2_565 5_556 149.38(3)
Ni Nb Ni 2 5_556 91.17(2)
Ni Nb Ni 5_566 5_556 80.48(3)
As Nb Ni . 6_556 90.59(3)
As Nb Ni 5_556 6_556 50.274(18)
As Nb Ni 5_566 6_556 50.274(18)
As Nb Ni 2_565 6_556 134.638(16)
As Nb Ni 2 6_556 134.638(16)
Ni Nb Ni 2_565 6_556 115.36(3)
Ni Nb Ni 2 6_556 115.36(3)
Ni Nb Ni 5_566 6_556 94.78(2)
Ni Nb Ni 5_556 6_556 94.78(2)
As Nb Ni . 1_556 128.97(3)
As Nb Ni 5_556 1_556 107.32(2)
As Nb Ni 5_566 1_556 107.32(2)
As Nb Ni 2_565 1_556 49.166(18)
As Nb Ni 2 1_556 49.166(18)
Ni Nb Ni 2_565 1_556 93.98(2)
Ni Nb Ni 2 1_556 93.98(2)
Ni Nb Ni 5_566 1_556 56.81(3)
Ni Nb Ni 5_556 1_556 56.81(3)
Ni Nb Ni 6_556 1_556 140.44(3)
As Nb Nb . 5_556 54.63(2)
As Nb Nb 5_556 5_556 53.598(19)
As Nb Nb 5_566 5_556 105.14(3)
As Nb Nb 2_565 5_556 154.14(3)
As Nb Nb 2 5_556 93.71(2)
Ni Nb Nb 2_565 5_556 104.97(3)
Ni Nb Nb 2 5_556 58.04(2)
Ni Nb Nb 5_566 5_556 151.61(3)
Ni Nb Nb 5_556 5_556 95.58(3)
Ni Nb Nb 6_556 5_556 57.32(2)
Ni Nb Nb 1_556 5_556 142.047(19)
As Ni As 2_554 2_564 104.32(4)
As Ni As 2_554 . 118.22(2)
As Ni As 2_564 . 118.22(2)
As Ni As 2_554 6_556 108.46(3)
As Ni As 2_564 6_556 108.46(3)
As Ni As . 6_556 98.50(3)
As Ni Ni 2_554 5 54.64(3)
As Ni Ni 2_564 5 118.86(5)
As Ni Ni . 5 121.96(4)
As Ni Ni 6_556 5 53.81(3)
As Ni Ni 2_554 5_565 118.86(5)
As Ni Ni 2_564 5_565 54.64(3)
As Ni Ni . 5_565 121.96(4)
As Ni Ni 6_556 5_565 53.81(3)
Ni Ni Ni 5 5_565 84.43(5)
As Ni Nb 2_554 2_564 120.72(4)
As Ni Nb 2_564 2_564 58.91(2)
As Ni Nb . 2_564 61.29(2)
As Ni Nb 6_556 2_564 130.77(2)
Ni Ni Nb 5 2_564 174.92(5)
Ni Ni Nb 5_565 2_564 97.02(3)
As Ni Nb 2_554 2_554 58.91(2)
As Ni Nb 2_564 2_554 120.72(4)
As Ni Nb . 2_554 61.29(2)
As Ni Nb 6_556 2_554 130.77(2)
Ni Ni Nb 5 2_554 97.02(3)
Ni Ni Nb 5_565 2_554 174.92(5)
Nb Ni Nb 2_564 2_554 81.13(3)
As Ni Nb 2_554 5_566 166.70(3)
As Ni Nb 2_564 5_566 87.30(3)
As Ni Nb . 5_566 59.38(3)
As Ni Nb 6_556 5_566 60.85(2)
Ni Ni Nb 5 5_566 114.16(4)
Ni Ni Nb 5_565 5_566 62.68(3)
Nb Ni Nb 2_564 5_566 70.72(2)
Nb Ni Nb 2_554 5_566 120.67(3)
As Ni Nb 2_554 5_556 87.30(3)
As Ni Nb 2_564 5_556 166.70(3)
As Ni Nb . 5_556 59.38(3)
As Ni Nb 6_556 5_556 60.85(2)
Ni Ni Nb 5 5_556 62.68(3)
Ni Ni Nb 5_565 5_556 114.16(4)
Nb Ni Nb 2_564 5_556 120.67(3)
Nb Ni Nb 2_554 5_556 70.72(2)
Nb Ni Nb 5_566 5_556 80.48(3)
As Ni Nb 2_554 6_656 59.42(2)
As Ni Nb 2_564 6_656 59.42(2)
As Ni Nb . 6_656 106.46(4)
As Ni Nb 6_556 6_656 155.04(4)
Ni Ni Nb 5 6_656 110.28(4)
Ni Ni Nb 5_565 6_656 110.28(4)
Nb Ni Nb 2_564 6_656 64.64(3)
Nb Ni Nb 2_554 6_656 64.64(3)
Nb Ni Nb 5_566 6_656 133.599(19)
Nb Ni Nb 5_556 6_656 133.599(19)
As Ni Nb 2_554 1_554 60.08(2)
As Ni Nb 2_564 1_554 60.08(2)
As Ni Nb . 1_554 176.03(4)
As Ni Nb 6_556 1_554 85.47(3)
Ni Ni Nb 5 1_554 60.51(3)
Ni Ni Nb 5_565 1_554 60.51(3)
Nb Ni Nb 2_564 1_554 116.01(3)
Nb Ni Nb 2_554 1_554 116.01(3)
Nb Ni Nb 5_566 1_554 123.19(3)
Nb Ni Nb 5_556 1_554 123.19(3)
Nb Ni Nb 6_656 1_554 69.57(3)
Ni As Ni 2_565 2 104.32(4)
Ni As Ni 2_565 . 127.82(2)
Ni As Ni 2 . 127.82(2)
Ni As Ni 2_565 6_656 71.54(3)
Ni As Ni 2 6_656 71.54(3)
Ni As Ni . 6_656 119.46(3)
Ni As Nb 2_565 . 70.27(3)
Ni As Nb 2 . 70.27(3)
Ni As Nb . . 125.00(4)
Ni As Nb 6_656 . 115.55(4)
Ni As Nb 2_565 5_556 141.02(3)
Ni As Nb 2 5_556 70.31(3)
Ni As Nb . 5_556 70.03(2)
Ni As Nb 6_656 5_556 135.126(17)
Nb As Nb . 5_556 71.77(3)
Ni As Nb 2_565 5_566 70.31(3)
Ni As Nb 2 5_566 141.02(3)
Ni As Nb . 5_566 70.03(2)
Ni As Nb 6_656 5_566 135.126(17)
Nb As Nb . 5_566 71.77(3)
Nb As Nb 5_556 5_566 89.74(3)
Ni As Nb 2_565 2_554 139.41(3)
Ni As Nb 2 2_554 70.76(3)
Ni As Nb . 2_554 68.41(3)
Ni As Nb 6_656 2_554 68.76(2)
Nb As Nb . 2_554 136.233(16)
Nb As Nb 5_556 2_554 77.02(2)
Nb As Nb 5_566 2_554 138.43(3)
Ni As Nb 2_565 2_564 70.76(3)
Ni As Nb 2 2_564 139.41(3)
Ni As Nb . 2_564 68.41(3)
Ni As Nb 6_656 2_564 68.76(2)
Nb As Nb . 2_564 136.233(16)
Nb As Nb 5_556 2_564 138.43(3)
Nb As Nb 5_566 2_564 77.02(2)
Nb As Nb 2_554 2_564 87.17(3)

loop_
_geom_bond_atom_site_label_1
_geom_bond_atom_site_label_2
_geom_bond_site_symmetry_2
_geom_bond_distance
Nb As . 2.5988(10)
Nb As 5_556 2.6328(8)
Nb As 5_566 2.6328(8)
Nb As 2_565 2.6943(8)
Nb As 2 2.6943(8)
Nb Ni 2_565 2.8564(9)
Nb Ni 2 2.8564(9)
Nb Ni 5_566 2.8754(9)
Nb Ni 5_556 2.8754(9)
Nb Ni 6_556 2.8793(11)
Nb Ni 1_556 2.9350(13)
Nb Nb 5_556 3.0668(12)
Ni As 2_554 2.3521(8)
Ni As 2_564 2.3521(8)
Ni As . 2.3637(11)
Ni As 6_556 2.3768(12)
Ni Ni 5 2.7644(12)
Ni Ni 5_565 2.7644(12)

_cod_database_fobs_code 2021100
